data_7155459
loop_
_publ_author_name
'Zhang, Lin'
'Xiao, Pin'
'Guan, Xiaoxue'
'Huang, Zhouliang'
'Zhang, Jingping'
'Bi, Xihe'

_publ_section_title
;
 Silver-mediated radical coupling reaction of isocyanides and
 alcohols/phenols in the presence of water: unprecedented hydration and
 radical coupling reaction sequence.
;
_journal_issue 7
_journal_name_full 'Organic &amp; biomolecular chemistry'
_journal_page_first 1580
_journal_page_last 1583
_journal_paper_doi 10.1039/c7ob00019g
_journal_volume 15
_journal_year 2017
_chemical_formula_sum 'C16 H23 Br N2 O2'
_chemical_formula_weight 355.28
_space_group_crystal_system monoclinic
_space_group_IT_number 14
_space_group_name_Hall '-P 2ybc'
_space_group_name_H-M_alt 'P 1 21/c 1'
_symmetry_space_group_name_Hall '-P 2ybc'
_symmetry_space_group_name_H-M 'P 1 21/c 1'
_audit_creation_method SHELXL-2014/7
_audit_update_record
;
2015-11-12 deposited with the CCDC.
2017-01-17 downloaded from the CCDC.
;
_cell_angle_alpha 90
_cell_angle_beta 94.855(4)
_cell_angle_gamma 90
_cell_formula_units_Z 4
_cell_length_a 7.6713(19)
_cell_length_b 20.094(5)
_cell_length_c 10.598(3)
_cell_measurement_temperature 273(2)
_cell_volume 1627.8(7)
_computing_structure_refinement 'SHELXL-2014/7 (Sheldrick, 2014)'
_diffrn_ambient_temperature 273(2)
_diffrn_measured_fraction_theta_full 0.998
_diffrn_measured_fraction_theta_max 0.947
_diffrn_radiation_type MoK\a
_diffrn_radiation_wavelength 0.71073
_diffrn_reflns_av_R_equivalents 0.0536
_diffrn_reflns_av_unetI/netI 0.0671
_diffrn_reflns_Laue_measured_fraction_full 0.998
_diffrn_reflns_Laue_measured_fraction_max 0.947
_diffrn_reflns_limit_h_max 9
_diffrn_reflns_limit_h_min -10
_diffrn_reflns_limit_k_max 25
_diffrn_reflns_limit_k_min -26
_diffrn_reflns_limit_l_max 12
_diffrn_reflns_limit_l_min -14
_diffrn_reflns_number 11397
_diffrn_reflns_point_group_measured_fraction_full 0.998
_diffrn_reflns_point_group_measured_fraction_max 0.947
_diffrn_reflns_theta_full 25.242
_diffrn_reflns_theta_max 28.311
_diffrn_reflns_theta_min 2.027
_exptl_absorpt_coefficient_mu 12.366
_exptl_crystal_density_diffrn 2.508
_exptl_crystal_F_000 1140
_refine_diff_density_max 0.821
_refine_diff_density_min -0.456
_refine_diff_density_rms 0.145
_refine_ls_extinction_method none
_refine_ls_goodness_of_fit_ref 1.227
_refine_ls_hydrogen_treatment undef
_refine_ls_matrix_type full
_refine_ls_number_parameters 190
_refine_ls_number_reflns 3837
_refine_ls_number_restraints 0
_refine_ls_restrained_S_all 1.227
_refine_ls_R_factor_all 0.0981
_refine_ls_R_factor_gt 0.0654
_refine_ls_shift/su_max 0.183
_refine_ls_shift/su_mean 0.043
_refine_ls_structure_factor_coef Fsqd
_refine_ls_weighting_details 'w=1/[\s^2^(Fo^2^)+(0.1000P)^2^] where P=(Fo^2^+2Fc^2^)/3'
_refine_ls_weighting_scheme calc
_refine_ls_wR_factor_gt 0.1837
_refine_ls_wR_factor_ref 0.2049
_reflns_Friedel_coverage 0.000
_reflns_number_gt 2661
_reflns_number_total 3837
_reflns_threshold_expression 'I > 2\s(I)'
_cod_data_source_file c7ob00019g2.cif
_cod_data_source_block 1
_cod_depositor_comments
;
Adding full bibliography for 7155457--7155459.cif.

2018-01-27
Z value and formula changed from original absurd values
                 miguel
;
_cod_original_formula_sum 'C H Br N O'
_cod_original_formula_weight 122.94
_cod_original_formula_units_Z 20
_cod_database_code 7155459
_shelx_shelxl_version_number 2014/7
_shelx_space_group_comment
;
The symmetry employed for this shelxl refinement is uniquely defined
by the following loop, which should always be used as a source of
symmetry information in preference to the above space-group names.
They are only intended as comments.
;

loop_
_space_group_symop_operation_xyz
'x, y, z'
'-x, y+1/2, -z+1/2'
'-x, -y, -z'
'x, -y-1/2, z-1/2'

loop_
_atom_site_label
_atom_site_type_symbol
_atom_site_fract_x
_atom_site_fract_y
_atom_site_fract_z
_atom_site_U_iso_or_equiv
_atom_site_adp_type
_atom_site_occupancy
_atom_site_site_symmetry_order
_atom_site_calc_flag
Br1 Br 0.31594(7) 0.45644(3) 0.56936(6) 0.0361(2) Uani 1 1 d
O1 O -0.2212(4) 0.79444(16) 0.3264(3) 0.0262(8) Uani 1 1 d
C2 C 0.2121(6) 0.5401(2) 0.5291(5) 0.0264(11) Uani 1 1 d
N2 N -0.0428(5) 0.7214(2) 0.4471(4) 0.0263(9) Uani 1 1 d
O2 O -0.0609(5) 0.72427(18) 0.2264(3) 0.0310(8) Uani 1 1 d
N1 N -0.2750(5) 0.8159(2) 0.4486(4) 0.0249(9) Uani 1 1 d
C7 C 0.0559(7) 0.6365(3) 0.5936(5) 0.0309(12) Uani 1 1 d
C9 C 0.1284(6) 0.6248(2) 0.3755(5) 0.0287(11) Uani 1 1 d
C10 C -0.1026(6) 0.7436(2) 0.3296(5) 0.0226(10) Uani 1 1 d
C11 C -0.2282(7) 0.8879(2) 0.4593(5) 0.0341(13) Uani 1 1 d
C12 C 0.0499(6) 0.6606(2) 0.4698(4) 0.0213(10) Uani 1 1 d
C13 C -0.0248(8) 0.8915(3) 0.4763(6) 0.0382(13) Uani 1 1 d
C14 C 0.2092(6) 0.5641(3) 0.4070(5) 0.0301(12) Uani 1 1 d
C15 C 0.1370(7) 0.5758(3) 0.6240(5) 0.0331(12) Uani 1 1 d
C16 C -0.4612(7) 0.7946(3) 0.4537(5) 0.0318(12) Uani 1 1 d
C17 C -0.5189(7) 0.8240(3) 0.5796(5) 0.0387(14) Uani 1 1 d
C18 C -0.4615(7) 0.7184(3) 0.4631(6) 0.0405(14) Uani 1 1 d
C19 C -0.2960(8) 0.9134(3) 0.5818(5) 0.0394(14) Uani 1 1 d
C20 C -0.2939(9) 0.9311(3) 0.3465(6) 0.0473(16) Uani 1 1 d
C21 C -0.5875(7) 0.8159(3) 0.3388(6) 0.0466(16) Uani 1 1 d
C22 C -0.4912(8) 0.8983(3) 0.5896(6) 0.0439(15) Uani 1 1 d

loop_
_atom_site_aniso_label
_atom_site_aniso_U_11
_atom_site_aniso_U_22
_atom_site_aniso_U_33
_atom_site_aniso_U_23
_atom_site_aniso_U_13
_atom_site_aniso_U_12
Br1 0.0343(3) 0.0256(3) 0.0484(4) 0.0090(2) 0.0041(2) 0.0063(2)
O1 0.0365(19) 0.0252(18) 0.0174(18) 0.0007(14) 0.0052(14) 0.0092(15)
C2 0.026(2) 0.019(2) 0.035(3) 0.002(2) 0.003(2) 0.0045(18)
N2 0.031(2) 0.025(2) 0.023(2) 0.0000(17) 0.0014(17) 0.0016(17)
O2 0.044(2) 0.0280(19) 0.022(2) 0.0001(15) 0.0045(16) 0.0085(16)
N1 0.031(2) 0.023(2) 0.022(2) -0.0024(17) 0.0061(17) 0.0042(16)
C7 0.039(3) 0.027(3) 0.026(3) 0.000(2) 0.004(2) 0.006(2)
C9 0.027(2) 0.024(3) 0.035(3) -0.001(2) 0.004(2) 0.005(2)
C10 0.025(2) 0.019(2) 0.023(3) -0.0002(19) 0.0008(19) -0.0006(18)
C11 0.050(3) 0.017(2) 0.036(3) -0.002(2) 0.006(3) 0.007(2)
C12 0.021(2) 0.022(2) 0.021(2) 0.0013(19) -0.0013(18) 0.0015(18)
C13 0.042(3) 0.032(3) 0.042(3) 0.000(3) 0.012(3) -0.008(2)
C14 0.029(3) 0.027(3) 0.034(3) -0.001(2) 0.001(2) 0.004(2)
C15 0.037(3) 0.033(3) 0.029(3) 0.002(2) 0.002(2) 0.005(2)
C16 0.024(2) 0.046(3) 0.025(3) 0.001(2) 0.000(2) 0.007(2)
C17 0.040(3) 0.050(4) 0.027(3) -0.004(3) 0.008(2) 0.011(3)
C18 0.032(3) 0.035(3) 0.055(4) 0.000(3) 0.009(3) -0.006(2)
C19 0.058(4) 0.031(3) 0.031(3) -0.006(2) 0.012(3) 0.013(3)
C20 0.082(5) 0.027(3) 0.032(3) 0.010(3) 0.000(3) 0.013(3)
C21 0.036(3) 0.059(4) 0.043(4) -0.005(3) -0.012(3) 0.018(3)
C22 0.049(3) 0.048(4) 0.035(3) -0.010(3) 0.005(3) 0.016(3)

loop_
_atom_type_symbol
_atom_type_description
_atom_type_scat_dispersion_real
_atom_type_scat_dispersion_imag
_atom_type_scat_source
C C 0.0033 0.0016 'International Tables Vol C Tables 4.2.6.8 and 6.1.1.4'
H H 0.0000 0.0000 'International Tables Vol C Tables 4.2.6.8 and 6.1.1.4'
N N 0.0061 0.0033 'International Tables Vol C Tables 4.2.6.8 and 6.1.1.4'
O O 0.0106 0.0060 'International Tables Vol C Tables 4.2.6.8 and 6.1.1.4'
Br Br -0.2901 2.4595 'International Tables Vol C Tables 4.2.6.8 and 6.1.1.4'

loop_
_geom_angle_atom_site_label_1
_geom_angle_atom_site_label_2
_geom_angle_atom_site_label_3
_geom_angle
C10 O1 N1 115.9(3)
C14 C2 C15 121.3(5)
C14 C2 Br1 119.7(4)
C15 C2 Br1 119.0(4)
C10 N2 C12 124.0(4)
O1 N1 C16 106.9(4)
O1 N1 C11 105.7(4)
C16 N1 C11 119.8(4)
C15 C7 C12 119.9(5)
C14 C9 C12 119.0(5)
O2 C10 N2 128.0(4)
O2 C10 O1 115.9(4)
N2 C10 O1 116.0(4)
N1 C11 C19 107.1(4)
N1 C11 C20 115.5(5)
C19 C11 C20 111.1(4)
N1 C11 C13 106.6(4)
C19 C11 C13 107.3(5)
C20 C11 C13 109.0(5)
C7 C12 C9 120.6(4)
C7 C12 N2 115.6(4)
C9 C12 N2 123.8(4)
C2 C14 C9 120.1(5)
C7 C15 C2 119.0(5)
N1 C16 C18 107.1(4)
N1 C16 C21 115.3(5)
C18 C16 C21 108.7(5)
N1 C16 C17 105.4(4)
C18 C16 C17 108.7(5)
C21 C16 C17 111.4(4)
C22 C17 C16 112.7(5)
C11 C19 C22 112.5(5)
C17 C22 C19 108.9(5)

loop_
_geom_bond_atom_site_label_1
_geom_bond_atom_site_label_2
_geom_bond_distance
Br1 C2 1.893(5)
O1 C10 1.367(6)
O1 N1 1.456(5)
C2 C14 1.379(7)
C2 C15 1.398(7)
N2 C10 1.365(6)
N2 C12 1.424(6)
O2 C10 1.229(6)
N1 C16 1.496(6)
N1 C11 1.494(6)
C7 C15 1.396(7)
C7 C12 1.396(7)
C9 C14 1.396(7)
C9 C12 1.407(7)
C11 C19 1.527(7)
C11 C20 1.528(7)
C11 C13 1.557(8)
C16 C18 1.535(8)
C16 C21 1.550(7)
C16 C17 1.557(7)
C17 C22 1.512(9)
C19 C22 1.537(9)
